data_4509496
loop_
_publ_author_name
'Mohamed, Sharmarke'
'Tocher, Derek A.'
'Vickers, Martin'
'Karamertzanis, Panagiotis G.'
'Price, Sarah L.'

_publ_section_title
;
 Salt or Cocrystal? A New Series of Crystal Structures Formed from Simple
 Pyridines and Carboxylic Acids
;
_journal_issue 6
_journal_name_full 'Crystal Growth &amp; Design'
_journal_page_first 2881
_journal_paper_doi 10.1021/cg9001994
_journal_volume 9
_journal_year 2009
_chemical_formula_moiety 'C7 H11 N2, 0.5(C8 H4 O4)'
_chemical_formula_sum 'C11 H13 N2 O2'
_chemical_formula_weight 205.23
_chemical_name_common '4-dimethylaminopyridinium terephthalate'
_chemical_name_systematic
; 
4-dimethylaminopyridinium terephthalate 
;
_space_group_IT_number 14
_symmetry_cell_setting monoclinic
_symmetry_space_group_name_Hall '-P 2yn'
_symmetry_space_group_name_H-M 'P 1 21/n 1'
_atom_sites_solution_hydrogens geom
_atom_sites_solution_primary direct
_atom_sites_solution_secondary difmap
_audit_creation_method SHELXL-97
_cell_angle_alpha 90.00
_cell_angle_beta 110.646(2)
_cell_angle_gamma 90.00
_cell_formula_units_Z 4
_cell_length_a 6.9285(7)
_cell_length_b 15.7989(16)
_cell_length_c 9.6739(10)
_cell_measurement_reflns_used 3481
_cell_measurement_temperature 150(2)
_cell_measurement_theta_max 28.2925
_cell_measurement_theta_min 2.5784
_cell_volume 990.92(18)
_computing_cell_refinement 'Bruker SAINT'
_computing_data_collection 'Bruker SMART (Bruker, 2001)'
_computing_data_reduction 'Bruker SAINT'
_computing_molecular_graphics
;    
SHELXTL (Bruker, 2000) and Mercury (Macrae et al., 2006)
;
_computing_publication_material 'Bruker SHELXTL and local programs'
_computing_structure_refinement 'SHELXL-97 (Sheldrick, 1997)'
_computing_structure_solution 'SHELXS-97 (Sheldrick, 1990)'
_diffrn_ambient_temperature 150(2)
_diffrn_measured_fraction_theta_full 0.995
_diffrn_measured_fraction_theta_max 0.961
_diffrn_measurement_device_type 'Bruker SMART APEX diffractometer'
_diffrn_measurement_method '\w rotation with narrow frames'
_diffrn_radiation_monochromator graphite
_diffrn_radiation_source 'fine-focus sealed tube'
_diffrn_radiation_type MoK\a
_diffrn_radiation_wavelength 0.71073
_diffrn_reflns_av_R_equivalents 0.0246
_diffrn_reflns_av_sigmaI/netI 0.0251
_diffrn_reflns_limit_h_max 9
_diffrn_reflns_limit_h_min -9
_diffrn_reflns_limit_k_max 20
_diffrn_reflns_limit_k_min -20
_diffrn_reflns_limit_l_max 12
_diffrn_reflns_limit_l_min -12
_diffrn_reflns_number 8227
_diffrn_reflns_theta_full 26.00
_diffrn_reflns_theta_max 28.34
_diffrn_reflns_theta_min 3.15
_exptl_absorpt_coefficient_mu 0.096
_exptl_absorpt_correction_T_max 1.0000
_exptl_absorpt_correction_T_min 0.8986
_exptl_absorpt_correction_type multi-scan
_exptl_absorpt_process_details 'SADABS v2.10'
_exptl_crystal_colour Colourless
_exptl_crystal_density_diffrn 1.376
_exptl_crystal_density_method 'not measured'
_exptl_crystal_description Plate
_exptl_crystal_F_000 436
_exptl_crystal_size_max 0.50
_exptl_crystal_size_mid 0.25
_exptl_crystal_size_min 0.06
_refine_diff_density_max 0.367
_refine_diff_density_min -0.284
_refine_diff_density_rms 0.062
_refine_ls_extinction_method none
_refine_ls_goodness_of_fit_ref 1.056
_refine_ls_hydrogen_treatment mixed
_refine_ls_matrix_type full
_refine_ls_number_parameters 166
_refine_ls_number_reflns 2372
_refine_ls_number_restraints 0
_refine_ls_restrained_S_all 1.056
_refine_ls_R_factor_all 0.0562
_refine_ls_R_factor_gt 0.0492
_refine_ls_shift/su_max 0.005
_refine_ls_shift/su_mean 0.000
_refine_ls_structure_factor_coef Fsqd
_refine_ls_weighting_details 'calc w=1/[\s^2^(Fo^2^)+(0.0719P)^2^+0.4470P] where P=(Fo^2^+2Fc^2^)/3'
_refine_ls_weighting_scheme calc
_refine_ls_wR_factor_gt 0.1266
_refine_ls_wR_factor_ref 0.1333
_reflns_number_gt 2060
_reflns_number_total 2372
_reflns_threshold_expression >2sigma(I)
_cod_data_source_file cg9001994sup1.cif
_cod_data_source_block str0627
_cod_depositor_comments
;
The following automatic conversions were performed:

'_symmetry_cell_setting' value 'Monoclinic' changed to 'monoclinic'
according to /home/saulius/struct/CIF-dictionaries/cif_core.dic
dictionary named 'cif_core.dic' version 2.4.2 from 2011-04-26.

Automatic conversion script
Id: cif_fix_values 1891 2012-01-12 08:04:46Z andrius 
;
_cod_original_cell_volume 990.92(17)
_cod_original_sg_symbol_H-M P21/n
_cod_database_code 4509496

loop_
_symmetry_equiv_pos_as_xyz
'x, y, z'
'-x+1/2, y+1/2, -z+1/2'
'-x, -y, -z'
'x-1/2, -y-1/2, z-1/2'

loop_
_atom_site_label
_atom_site_type_symbol
_atom_site_fract_x
_atom_site_fract_y
_atom_site_fract_z
_atom_site_U_iso_or_equiv
_atom_site_adp_type
_atom_site_occupancy
_atom_site_symmetry_multiplicity
_atom_site_calc_flag
_atom_site_refinement_flags
C8 C 0.2964(2) 0.15244(9) 0.05184(15) 0.0203(3) Uani 1 1 d .
C9 C 0.4022(2) 0.07325(8) 0.02470(14) 0.0177(3) Uani 1 1 d .
C10 C 0.6054(2) 0.07658(9) 0.02787(15) 0.0185(3) Uani 1 1 d .
C11 C 0.2986(2) -0.00386(9) -0.00320(14) 0.0185(3) Uani 1 1 d .
H12 H 0.679(3) 0.1305(12) 0.047(2) 0.024(4) Uiso 1 1 d .
H13 H 0.160(3) -0.0065(12) -0.004(2) 0.029(5) Uiso 1 1 d .
O3 O 0.10670(16) 0.15061(7) 0.02276(13) 0.0290(3) Uani 1 1 d .
O4 O 0.41508(17) 0.21475(7) 0.10426(14) 0.0304(3) Uani 1 1 d .
C3 C 0.25262(19) 0.54562(9) 0.01840(15) 0.0179(3) Uani 1 1 d .
C4 C 0.3402(2) 0.51143(9) 0.16264(15) 0.0202(3) Uani 1 1 d .
C5 C 0.3631(2) 0.42604(9) 0.18276(17) 0.0226(3) Uani 1 1 d .
C6 C 0.2160(2) 0.40181(9) -0.07014(17) 0.0238(3) Uani 1 1 d .
C7 C 0.1895(2) 0.48602(9) -0.09919(16) 0.0214(3) Uani 1 1 d .
C1 C 0.1394(3) 0.66503(11) -0.15401(18) 0.0314(4) Uani 1 1 d .
H3 H 0.2454 0.6689 -0.1992 0.047 Uiso 1 1 calc R
H2 H 0.0855 0.7217 -0.1476 0.047 Uiso 1 1 calc R
H1 H 0.0269 0.6286 -0.2146 0.047 Uiso 1 1 calc R
H7 H 0.385(3) 0.5469(12) 0.247(2) 0.031(5) Uiso 1 1 d .
H8 H 0.422(3) 0.4019(12) 0.281(2) 0.025(4) Uiso 1 1 d .
H9 H 0.330(3) 0.3125(14) 0.085(2) 0.042(6) Uiso 1 1 d .
H10 H 0.177(3) 0.3611(13) -0.148(2) 0.032(5) Uiso 1 1 d .
H11 H 0.128(3) 0.5026(11) -0.199(2) 0.025(4) Uiso 1 1 d .
C2 C 0.3032(3) 0.69216(10) 0.11038(18) 0.0306(4) Uani 1 1 d .
H5 H 0.3415 0.6641 0.2067 0.046 Uiso 1 1 calc R
H6 H 0.1939 0.7336 0.1007 0.046 Uiso 1 1 calc R
H4 H 0.4239 0.7211 0.1024 0.046 Uiso 1 1 calc R
N1 N 0.22928(19) 0.62925(8) -0.00650(13) 0.0226(3) Uani 1 1 d .
N2 N 0.30212(19) 0.37158(8) 0.06823(14) 0.0232(3) Uani 1 1 d .

loop_
_atom_site_aniso_label
_atom_site_aniso_U_11
_atom_site_aniso_U_22
_atom_site_aniso_U_33
_atom_site_aniso_U_23
_atom_site_aniso_U_13
_atom_site_aniso_U_12
C8 0.0255(7) 0.0178(6) 0.0171(6) 0.0009(5) 0.0068(5) 0.0046(5)
C9 0.0221(6) 0.0160(6) 0.0139(6) 0.0015(5) 0.0049(5) 0.0031(5)
C10 0.0221(7) 0.0152(6) 0.0174(6) 0.0009(5) 0.0060(5) -0.0016(5)
C11 0.0181(6) 0.0202(7) 0.0170(6) 0.0008(5) 0.0058(5) 0.0008(5)
O3 0.0245(5) 0.0281(6) 0.0325(6) -0.0063(4) 0.0076(5) 0.0069(4)
O4 0.0319(6) 0.0158(5) 0.0439(7) -0.0043(4) 0.0137(5) 0.0015(4)
C3 0.0157(6) 0.0194(7) 0.0197(7) -0.0001(5) 0.0077(5) 0.0001(5)
C4 0.0210(6) 0.0194(7) 0.0188(7) -0.0020(5) 0.0052(5) -0.0002(5)
C5 0.0219(7) 0.0212(7) 0.0242(7) 0.0017(5) 0.0077(6) 0.0021(5)
C6 0.0217(7) 0.0235(7) 0.0261(7) -0.0072(6) 0.0082(6) -0.0011(6)
C7 0.0198(6) 0.0252(7) 0.0184(7) -0.0023(5) 0.0060(5) 0.0005(5)
C1 0.0367(8) 0.0254(8) 0.0260(8) 0.0077(6) 0.0035(6) -0.0016(6)
C2 0.0477(10) 0.0192(7) 0.0253(8) -0.0029(6) 0.0133(7) -0.0027(7)
N1 0.0292(6) 0.0177(6) 0.0187(6) 0.0011(4) 0.0058(5) 0.0001(5)
N2 0.0236(6) 0.0162(6) 0.0308(7) -0.0015(5) 0.0108(5) 0.0015(5)

loop_
_atom_type_symbol
_atom_type_description
_atom_type_scat_dispersion_real
_atom_type_scat_dispersion_imag
_atom_type_scat_source
C C 0.0033 0.0016 'International Tables Vol C Tables 4.2.6.8 and 6.1.1.4'
H H 0.0000 0.0000 'International Tables Vol C Tables 4.2.6.8 and 6.1.1.4'
N N 0.0061 0.0033 'International Tables Vol C Tables 4.2.6.8 and 6.1.1.4'
O O 0.0106 0.0060 'International Tables Vol C Tables 4.2.6.8 and 6.1.1.4'

loop_
_geom_angle_atom_site_label_1
_geom_angle_atom_site_label_2
_geom_angle_atom_site_label_3
_geom_angle
_geom_angle_site_symmetry_1
O3 C8 O4 126.35(13) .
O3 C8 C9 118.52(12) .
O4 C8 C9 115.12(12) .
C11 C9 C10 118.93(12) .
C11 C9 C8 120.52(12) .
C10 C9 C8 120.56(12) .
C11 C10 C9 120.27(13) 3_655
C11 C10 H12 120.1(10) 3_655
C9 C10 H12 119.6(10) .
C10 C11 C9 120.81(12) 3_655
C10 C11 H13 120.1(11) 3_655
C9 C11 H13 119.0(11) .
N1 C3 C4 122.29(13) .
N1 C3 C7 121.65(13) .
C4 C3 C7 116.06(13) .
C5 C4 C3 120.33(13) .
C5 C4 H7 118.4(12) .
C3 C4 H7 121.2(12) .
N2 C5 C4 121.81(14) .
N2 C5 H8 117.1(11) .
C4 C5 H8 121.1(11) .
N2 C6 C7 122.23(13) .
N2 C6 H10 116.7(12) .
C7 C6 H10 121.1(12) .
C6 C7 C3 120.13(13) .
C6 C7 H11 117.6(11) .
C3 C7 H11 122.3(11) .
N1 C1 H3 109.5 .
N1 C1 H2 109.5 .
H3 C1 H2 109.5 .
N1 C1 H1 109.5 .
H3 C1 H1 109.5 .
H2 C1 H1 109.5 .
N1 C2 H5 109.5 .
N1 C2 H6 109.5 .
H5 C2 H6 109.5 .
N1 C2 H4 109.5 .
H5 C2 H4 109.5 .
H6 C2 H4 109.5 .
C3 N1 C1 122.76(12) .
C3 N1 C2 123.05(12) .
C1 N1 C2 114.09(12) .
C6 N2 C5 119.43(13) .
C6 N2 H9 120.5(13) .
C5 N2 H9 119.8(13) .

loop_
_geom_bond_atom_site_label_1
_geom_bond_atom_site_label_2
_geom_bond_distance
_geom_bond_site_symmetry_2
C8 O3 1.2439(17) .
C8 O4 1.2681(18) .
C8 C9 1.5187(18) .
C9 C11 1.3911(19) .
C9 C10 1.3989(19) .
C10 C11 1.3895(19) 3_655
C10 H12 0.977(18) .
C11 C10 1.3895(19) 3_655
C11 H13 0.961(19) .
C3 N1 1.3426(18) .
C3 C4 1.4177(19) .
C3 C7 1.4217(19) .
C4 C5 1.364(2) .
C4 H7 0.95(2) .
C5 N2 1.3477(19) .
C5 H8 0.972(18) .
C6 N2 1.346(2) .
C6 C7 1.359(2) .
C6 H10 0.96(2) .
C7 H11 0.944(19) .
C1 N1 1.4550(19) .
C1 H3 0.9800 .
C1 H2 0.9800 .
C1 H1 0.9800 .
C2 N1 1.4560(19) .
C2 H5 0.9800 .
C2 H6 0.9800 .
C2 H4 0.9800 .
N2 H9 0.96(2) .

loop_
_geom_hbond_atom_site_label_D
_geom_hbond_atom_site_label_H
_geom_hbond_atom_site_label_A
_geom_hbond_distance_DH
_geom_hbond_distance_HA
_geom_hbond_distance_DA
_geom_hbond_angle_DHA
N2 H9 O4 0.96(2) 1.64(2) 2.5847(16) 169.5(19)

loop_
_geom_torsion_atom_site_label_1
_geom_torsion_atom_site_label_2
_geom_torsion_atom_site_label_3
_geom_torsion_atom_site_label_4
_geom_torsion
_geom_torsion_site_symmetry_4
O3 C8 C9 C11 -12.74(19) .
O4 C8 C9 C11 166.72(13) .
O3 C8 C9 C10 167.49(13) .
O4 C8 C9 C10 -13.05(19) .
C11 C9 C10 C11 0.1(2) 3_655
C8 C9 C10 C11 179.89(12) 3_655
C10 C9 C11 C10 -0.1(2) 3_655
C8 C9 C11 C10 -179.89(12) 3_655
N1 C3 C4 C5 -179.26(13) .
C7 C3 C4 C5 1.06(19) .
C3 C4 C5 N2 -0.8(2) .
N2 C6 C7 C3 -0.3(2) .
N1 C3 C7 C6 179.79(13) .
C4 C3 C7 C6 -0.53(19) .
C4 C3 N1 C1 -179.93(13) .
C7 C3 N1 C1 -0.3(2) .
C4 C3 N1 C2 4.1(2) .
C7 C3 N1 C2 -176.26(13) .
C7 C6 N2 C5 0.6(2) .
C4 C5 N2 C6 0.0(2) .
